data_1558174
loop_
_publ_author_name
'Pagire, Santosh K.'
'Kumagai, Naoya'
'Shibasaki, Masakatsu'

_publ_section_title
;
 Introduction of a 7-aza-6-MeO-indoline auxiliary in Lewis-acid/photoredox
 cooperative catalysis: highly enantioselective aminomethylation of
 \a,\b-unsaturated amides
;
_journal_issue 20
_journal_name_full 'Chemical Science'
_journal_page_first 5168
_journal_page_last 5174
_journal_paper_doi 10.1039/D0SC01890B
_journal_volume 11
_journal_year 2020
_chemical_formula_moiety 'C18 H18 N2 O2 S'
_chemical_formula_sum 'C18 H18 N2 O2 S'
_chemical_formula_weight 326.40
_space_group_crystal_system monoclinic
_space_group_IT_number 14
_space_group_name_Hall '-P 2yn'
_space_group_name_H-M_alt 'P 1 21/n 1'
_atom_sites_solution_hydrogens geom
_atom_sites_solution_primary dual
_audit_creation_date 2019-07-24
_audit_creation_method
;
Olex2 1.2
(compiled 2018.05.29 svn.r3508 for OlexSys, GUI svn.r5506)
;
_audit_update_record
;
2020-02-19 deposited with the CCDC.	2020-04-27 downloaded from the CCDC.
;
_cell_angle_alpha 90
_cell_angle_beta 103.1000(10)
_cell_angle_gamma 90
_cell_formula_units_Z 4
_cell_length_a 6.60950(10)
_cell_length_b 17.7870(2)
_cell_length_c 14.05220(10)
_cell_measurement_reflns_used 24258
_cell_measurement_temperature 93.15
_cell_measurement_theta_max 76.1110
_cell_measurement_theta_min 4.0650
_cell_volume 1609.03(3)
_computing_cell_refinement 'CrysAlisPro 1.171.40.14a (Rigaku OD, 2018)'
_computing_data_collection 'CrysAlisPro 1.171.40.14a (Rigaku OD, 2018)'
_computing_data_reduction 'CrysAlisPro 1.171.40.14a (Rigaku OD, 2018)'
_computing_molecular_graphics 'Olex2 (Dolomanov et al., 2009)'
_computing_publication_material 'Olex2 (Dolomanov et al., 2009)'
_computing_structure_refinement 'ShelXL (Sheldrick, 2015)'
_computing_structure_solution 'ShelXT (Sheldrick, 2015)'
_diffrn_ambient_temperature 93.15
_diffrn_detector 'Rigaku HyPix-6000 area detector'
_diffrn_detector_area_resol_mean 10.0
_diffrn_detector_type 'HPC area detector'
_diffrn_measured_fraction_theta_full 0.997
_diffrn_measured_fraction_theta_max 0.970
_diffrn_measurement_details
;
List of Runs (angles in degrees, time in seconds):

  # Type    Start    End  Width  t~exp~   \w     \q     \k     \f   Frames
#--------------------------------------------------------------------------
  1  \w   -119.00 -61.00   0.50    0.05    --  -47.82-152.00  13.00  116
  2  \w   -111.00 -33.00   0.50    0.05    --  -47.82 152.00  56.00  156
  3  \w    -94.00 -18.00   0.50    0.05    --  -47.82 122.00-104.00  152
  4  \w     13.00  94.00   0.50    0.05    --   47.82-122.00 173.00  162
  5  \w     55.00 120.00   0.50    0.05    --   47.82 152.00  56.00  130
  6  \w     27.00 112.00   0.50    0.05    --   47.82-152.00  13.00  170
  7  \w   -169.00 -61.00   0.50    0.05    -- -100.00-152.00  13.00  216
  8  \w   -173.00 -81.00   0.50    0.05    -- -100.00-122.00 173.00  184
  9  \w   -135.00 -33.00   0.50    0.05    -- -100.00 152.00  56.00  204
 10  \w   -114.00 -27.00   0.50    0.05    -- -100.00 122.00-104.00  174
 11  \w     34.00 135.00   0.50    0.05    --  106.49-152.00  13.00  202
 12  \w     34.00 114.00   0.50    0.05    --  106.49-122.00 173.00  160
 13  \w     75.00 174.00   0.50    0.05    --  106.49 122.00-104.00  198
 14  \w     55.00 169.00   0.50    0.05    --  106.49 152.00  56.00  228
 15  \w     25.00 120.00   0.50    0.05    --   47.82  77.00 -30.00  190
 16  \w    -25.00  60.00   0.50    0.05    --   47.82 -38.00 -60.00  170
 17  \w     73.00 120.00   0.50    0.05    --   47.82 125.00-150.00   94
 18  \w    -23.00  63.00   0.50    0.05    --   47.82 -57.00-150.00  172
 19  \w    -67.00 -25.00   0.50    0.05    -- -100.00  30.00 -60.00   84
 20  \w   -116.00 -27.00   0.50    0.05    -- -100.00  61.00  90.00  178
 21  \w    -67.00 -25.00   0.50    0.05    -- -100.00  30.00 -30.00   84
 22  \w   -123.00 -27.00   0.50    0.05    -- -100.00  77.00  90.00  192
 23  \w   -117.00 -27.00   0.50    0.05    -- -100.00 125.00  60.00  180
 24  \w    -81.00 -28.00   0.50    0.05    -- -100.00  45.00 -60.00  106
 25  \w    -67.00 -25.00   0.50    0.05    -- -100.00  30.00-120.00   84
 26  \w    -67.00 -25.00   0.50    0.05    -- -100.00  30.00 -90.00   84
 27  \w    -67.00 -25.00   0.50    0.05    -- -100.00  30.00-150.00   84
 28  \w     31.00 120.00   0.50    0.05    --  106.49 -15.00 150.00  178
 29  \w     34.00 108.00   0.50    0.05    --  106.49 -94.00-180.00  148
 30  \w     35.00  75.00   0.50    0.05    --  106.49 -45.00 -30.00   80
 31  \w     34.00 108.00   0.50    0.05    --  106.49 -94.00 120.00  148
 32  \w     33.00  59.00   0.50    0.05    --  106.49 -30.00 120.00   52
 33  \w     32.00  61.00   0.50    0.05    --  106.49 -30.00 -30.00   58
 34  \w     35.00  60.00   0.50    0.05    --  106.49 -30.00 -60.00   50
 35  \w     50.00 108.00   0.50    0.05    --  106.49 -94.00-150.00  116
 36  \w     42.00  72.00   0.50    0.05    --  106.49 -45.00   0.00   60
 37  \w     35.00  75.00   0.50    0.05    --  106.49 -45.00  30.00   80
 38  \w     32.00  61.00   0.50    0.05    --  106.49 -30.00 -90.00   58
 39  \w     36.00  68.00   0.50    0.05    --  106.49 -45.00 120.00   64
 40  \w     37.00  63.00   0.50    0.05    --  106.49 -45.00 -60.00   52
;
_diffrn_measurement_device 'four-circle diffractometer'
_diffrn_measurement_device_type 'Rigaku XtaLAB Synergy-Custom'
_diffrn_measurement_method '\w scans'
_diffrn_orient_matrix_type 'CrysAlisPro convention (1999,Acta A55,543-557)'
_diffrn_orient_matrix_UB_11 -0.0281357000
_diffrn_orient_matrix_UB_12 -0.0708592000
_diffrn_orient_matrix_UB_13 -0.0647938000
_diffrn_orient_matrix_UB_21 0.0800250000
_diffrn_orient_matrix_UB_22 -0.0490128000
_diffrn_orient_matrix_UB_23 0.0910970000
_diffrn_orient_matrix_UB_31 -0.2237202000
_diffrn_orient_matrix_UB_32 -0.0086046000
_diffrn_orient_matrix_UB_33 0.0135038000
_diffrn_radiation_monochromator 'multi-layer mirror optics'
_diffrn_radiation_probe x-ray
_diffrn_radiation_type CuK\a
_diffrn_radiation_wavelength 1.54184
_diffrn_reflns_av_R_equivalents 0.0363
_diffrn_reflns_av_unetI/netI 0.0164
_diffrn_reflns_Laue_measured_fraction_full 0.997
_diffrn_reflns_Laue_measured_fraction_max 0.970
_diffrn_reflns_limit_h_max 6
_diffrn_reflns_limit_h_min -8
_diffrn_reflns_limit_k_max 22
_diffrn_reflns_limit_k_min -21
_diffrn_reflns_limit_l_max 17
_diffrn_reflns_limit_l_min -17
_diffrn_reflns_number 30088
_diffrn_reflns_point_group_measured_fraction_full 0.997
_diffrn_reflns_point_group_measured_fraction_max 0.970
_diffrn_reflns_theta_full 67.684
_diffrn_reflns_theta_max 76.354
_diffrn_reflns_theta_min 4.076
_diffrn_source 'rotating anode X-ray generator'
_diffrn_source_type micromax007
_exptl_absorpt_coefficient_mu 1.878
_exptl_absorpt_correction_T_max 1.00000
_exptl_absorpt_correction_T_min 0.75225
_exptl_absorpt_correction_type multi-scan
_exptl_absorpt_process_details
;
CrysAlisPro 1.171.40.14a (Rigaku Oxford Diffraction, 2018)
Empirical absorption correction using spherical harmonics,
 implemented in SCALE3 ABSPACK scaling algorithm.
;
_exptl_crystal_colour 'clear light yellow'
_exptl_crystal_colour_lustre clear
_exptl_crystal_colour_modifier light
_exptl_crystal_colour_primary yellow
_exptl_crystal_density_diffrn 1.347
_exptl_crystal_description needle
_exptl_crystal_F_000 688
_exptl_crystal_size_max 0.3
_exptl_crystal_size_mid 0.1
_exptl_crystal_size_min 0.1
_refine_diff_density_max 1.452
_refine_diff_density_min -0.427
_refine_diff_density_rms 0.062
_refine_ls_extinction_method none
_refine_ls_goodness_of_fit_ref 1.047
_refine_ls_hydrogen_treatment constr
_refine_ls_matrix_type full
_refine_ls_number_parameters 210
_refine_ls_number_reflns 3278
_refine_ls_number_restraints 0
_refine_ls_restrained_S_all 1.047
_refine_ls_R_factor_all 0.0667
_refine_ls_R_factor_gt 0.0653
_refine_ls_shift/su_max 0.000
_refine_ls_shift/su_mean 0.000
_refine_ls_structure_factor_coef Fsqd
_refine_ls_weighting_details 'w=1/[\s^2^(Fo^2^)+(0.0878P)^2^+1.6709P] where P=(Fo^2^+2Fc^2^)/3'
_refine_ls_weighting_scheme calc
_refine_ls_wR_factor_gt 0.1730
_refine_ls_wR_factor_ref 0.1739
_reflns_Friedel_coverage 0.000
_reflns_number_gt 3168
_reflns_number_total 3278
_reflns_threshold_expression 'I > 2\s(I)'
_cod_data_source_file d0sc01890b2.cif
_cod_data_source_block exp_241
_cod_depositor_comments 'Adding full bibliography for 1558174--1558176.cif.'
_cod_database_code 1558174
_shelx_shelxl_version_number 2018/3
_chemical_oxdiff_formula 'C H N O S'
_chemical_oxdiff_usercomment santosh
_shelx_space_group_comment
;
The symmetry employed for this shelxl refinement is uniquely defined
by the following loop, which should always be used as a source of
symmetry information in preference to the above space-group names.
They are only intended as comments.
;
_reflns_odcompleteness_completeness 99.70
_reflns_odcompleteness_iscentric 1
_reflns_odcompleteness_theta 66.97
_olex2_refinement_description
;
1. Fixed Uiso
 At 1.2 times of:
  All C(H) groups, All C(H,H) groups
 At 1.5 times of:
  All C(H,H,H) groups
2.a Secondary CH2 refined with riding coordinates:
 C00L(H00J,H00L), C00N(H00P,H00Q)
2.b Aromatic/amide H refined with riding coordinates:
 C009(H009), C00A(H00A), C00B(H00B), C00D(H00D), C00E(H00E), C00G(H00G),
 C00H(H00H), C00K(H00K)
2.c Idealised Me refined as rotating group:
 C00I(H00C,H00F,H00I), C00M(H00M,H00N,H00O)
;
_olex2_submission_special_instructions 'No special instructions were received'
_oxdiff_exptl_absorpt_empirical_details
;
Empirical correction (ABSPACK) includes:
- Absorption correction using spherical harmonics
- Frame scaling
;
_oxdiff_exptl_absorpt_empirical_full_max 1.576
_oxdiff_exptl_absorpt_empirical_full_min 0.558

loop_
_space_group_symop_operation_xyz
'x, y, z'
'-x+1/2, y+1/2, -z+1/2'
'-x, -y, -z'
'x-1/2, -y-1/2, z-1/2'

loop_
_atom_site_label
_atom_site_type_symbol
_atom_site_fract_x
_atom_site_fract_y
_atom_site_fract_z
_atom_site_U_iso_or_equiv
_atom_site_adp_type
_atom_site_occupancy
_atom_site_site_symmetry_order
_atom_site_calc_flag
_atom_site_refinement_flags_posn
_atom_site_refinement_flags_adp
_atom_site_refinement_flags_occupancy
_atom_site_disorder_assembly
_atom_site_disorder_group
S001 S -0.19593(11) 0.39425(4) 0.72594(5) 0.0508(2) Uani 1 1 d . . . . .
O002 O 0.8841(3) 0.67668(11) 0.97110(13) 0.0491(5) Uani 1 1 d . . . . .
O3 O 0.8550(3) 0.60882(12) 0.51009(13) 0.0517(5) Uani 1 1 d . . . . .
N004 N 0.9129(3) 0.64845(11) 0.67017(14) 0.0341(4) Uani 1 1 d . . . . .
N005 N 1.0092(3) 0.69210(12) 0.83761(15) 0.0385(5) Uani 1 1 d . . . . .
C006 C 1.0397(4) 0.68528(13) 0.74224(17) 0.0349(5) Uani 1 1 d . . . . .
C007 C 0.3696(3) 0.54464(14) 0.83798(17) 0.0370(5) Uani 1 1 d . . . . .
C008 C 0.8653(4) 0.66300(13) 0.88384(17) 0.0360(5) Uani 1 1 d . . . . .
C009 C 0.6925(3) 0.61611(14) 0.82826(17) 0.0366(5) Uani 1 1 d . . . . .
H009 H 0.682406 0.604313 0.761410 0.044 Uiso 1 1 calc R . . . .
C00A C 0.3106(4) 0.52136(14) 0.74086(17) 0.0376(5) Uani 1 1 d . . . . .
H00A H 0.389119 0.537294 0.695674 0.045 Uiso 1 1 calc R . . . .
C00B C 0.2524(4) 0.51897(15) 0.90211(17) 0.0407(6) Uani 1 1 d . . . . .
H00B H 0.290151 0.533979 0.968665 0.049 Uiso 1 1 calc R . . . .
C00C C 0.9717(4) 0.64768(14) 0.58576(17) 0.0378(5) Uani 1 1 d . . . . .
C00D C 0.0826(4) 0.47225(15) 0.87190(18) 0.0414(6) Uani 1 1 d . . . . .
H00D H 0.006989 0.454979 0.917632 0.050 Uiso 1 1 calc R . . . .
C00E C 0.1403(4) 0.47564(14) 0.70933(17) 0.0390(5) Uani 1 1 d . . . . .
H00E H 0.101979 0.460868 0.642696 0.047 Uiso 1 1 calc R . . . .
C00F C 0.0231(4) 0.45074(14) 0.77487(18) 0.0374(5) Uani 1 1 d . . . . .
C00G C 1.1457(4) 0.68411(16) 0.56788(18) 0.0441(6) Uani 1 1 d . . . . .
H00G H 1.178515 0.681857 0.505535 0.053 Uiso 1 1 calc R . . . .
C00H C 0.5503(4) 0.59079(18) 0.8762(2) 0.0498(7) Uani 1 1 d . . . . .
H00H H 0.571348 0.604966 0.942861 0.060 Uiso 1 1 calc R . . . .
C00I C -0.2994(4) 0.37241(16) 0.8302(2) 0.0492(6) Uani 1 1 d . . . . .
H00C H -0.419947 0.339219 0.810275 0.074 Uiso 1 1 calc GR . . . .
H00F H -0.342010 0.418941 0.857468 0.074 Uiso 1 1 calc GR . . . .
H00I H -0.192826 0.347144 0.879690 0.074 Uiso 1 1 calc GR . . . .
C00J C 1.2143(4) 0.72517(17) 0.7339(2) 0.0497(7) Uani 1 1 d . . . . .
C00K C 1.2693(4) 0.72377(19) 0.6442(2) 0.0527(7) Uani 1 1 d . . . . .
H00K H 1.389526 0.749560 0.635345 0.063 Uiso 1 1 calc R . . . .
C00L C 1.1813(5) 0.7364(2) 0.8976(2) 0.0600(8) Uani 1 1 d . . . . .
H00J H 1.270352 0.703982 0.947375 0.072 Uiso 1 1 calc R . . . .
H00L H 1.126142 0.777836 0.931344 0.072 Uiso 1 1 calc R . . . .
C00M C 0.6742(5) 0.5721(2) 0.5269(2) 0.0591(8) Uani 1 1 d . . . . .
H00M H 0.603378 0.545779 0.467332 0.089 Uiso 1 1 calc GR . . . .
H00N H 0.580216 0.609528 0.544524 0.089 Uiso 1 1 calc GR . . . .
H00O H 0.714800 0.535787 0.580227 0.089 Uiso 1 1 calc GR . . . .
C00N C 1.3043(5) 0.76734(17) 0.8276(2) 0.0559(7) Uani 1 1 d . . . . .
H00P H 1.454473 0.756891 0.850938 0.067 Uiso 1 1 calc R . . . .
H00Q H 1.283407 0.822229 0.818626 0.067 Uiso 1 1 calc R . . . .

loop_
_atom_site_aniso_label
_atom_site_aniso_U_11
_atom_site_aniso_U_22
_atom_site_aniso_U_33
_atom_site_aniso_U_23
_atom_site_aniso_U_13
_atom_site_aniso_U_12
S001 0.0429(4) 0.0615(5) 0.0503(4) -0.0118(3) 0.0156(3) -0.0141(3)
O002 0.0456(10) 0.0639(12) 0.0417(10) -0.0147(8) 0.0182(8) -0.0114(9)
O3 0.0533(11) 0.0707(13) 0.0342(9) -0.0047(8) 0.0161(8) -0.0211(9)
N004 0.0326(9) 0.0377(10) 0.0330(9) 0.0032(7) 0.0097(7) -0.0014(8)
N005 0.0371(10) 0.0426(11) 0.0362(10) -0.0018(8) 0.0093(8) -0.0080(8)
C006 0.0346(11) 0.0352(11) 0.0350(11) 0.0066(9) 0.0082(9) 0.0000(9)
C007 0.0306(11) 0.0481(13) 0.0342(11) 0.0012(10) 0.0117(9) 0.0001(9)
C008 0.0333(11) 0.0401(12) 0.0365(11) -0.0017(9) 0.0119(9) 0.0027(9)
C009 0.0320(11) 0.0433(12) 0.0360(11) -0.0024(9) 0.0107(9) -0.0001(9)
C00A 0.0354(12) 0.0467(13) 0.0338(11) 0.0038(10) 0.0144(9) 0.0013(9)
C00B 0.0360(12) 0.0563(15) 0.0325(11) -0.0018(10) 0.0135(9) -0.0036(10)
C00C 0.0357(12) 0.0440(12) 0.0338(11) 0.0050(10) 0.0079(9) -0.0022(10)
C00D 0.0380(12) 0.0513(14) 0.0391(12) 0.0000(10) 0.0176(10) -0.0046(10)
C00E 0.0389(12) 0.0450(13) 0.0349(11) -0.0023(10) 0.0122(9) 0.0023(10)
C00F 0.0322(11) 0.0407(12) 0.0411(12) -0.0005(10) 0.0122(9) 0.0013(9)
C00G 0.0401(13) 0.0579(15) 0.0363(12) 0.0123(11) 0.0129(10) -0.0033(11)
C00H 0.0431(14) 0.0692(18) 0.0406(13) -0.0079(12) 0.0167(11) -0.0106(13)
C00I 0.0414(14) 0.0499(15) 0.0591(16) 0.0011(12) 0.0171(12) -0.0084(11)
C00J 0.0424(14) 0.0637(17) 0.0425(14) 0.0069(12) 0.0087(11) -0.0141(12)
C00K 0.0406(13) 0.0739(19) 0.0438(14) 0.0127(13) 0.0099(11) -0.0176(13)
C00L 0.0593(18) 0.075(2) 0.0450(15) -0.0094(14) 0.0108(13) -0.0327(16)
C00M 0.0559(17) 0.081(2) 0.0414(14) -0.0091(14) 0.0141(12) -0.0320(16)
C00N 0.0532(16) 0.0519(16) 0.0628(18) -0.0003(13) 0.0133(14) -0.0089(13)

loop_
_atom_type_symbol
_atom_type_description
_atom_type_scat_dispersion_real
_atom_type_scat_dispersion_imag
_atom_type_scat_source
C C 0.0181 0.0091 'International Tables Vol C Tables 4.2.6.8 and 6.1.1.4'
H H 0.0000 0.0000 'International Tables Vol C Tables 4.2.6.8 and 6.1.1.4'
N N 0.0311 0.0180 'International Tables Vol C Tables 4.2.6.8 and 6.1.1.4'
O O 0.0492 0.0322 'International Tables Vol C Tables 4.2.6.8 and 6.1.1.4'
S S 0.3331 0.5567 'International Tables Vol C Tables 4.2.6.8 and 6.1.1.4'

loop_
_geom_angle_atom_site_label_1
_geom_angle_atom_site_label_2
_geom_angle_atom_site_label_3
_geom_angle
_geom_angle_site_symmetry_1
_geom_angle_site_symmetry_3
_geom_angle_publ_flag
C00F S001 C00I 103.63(12) . . ?
C00C O3 C00M 116.9(2) . . ?
C00C N004 C006 115.0(2) . . ?
C006 N005 C00L 109.4(2) . . ?
C008 N005 C006 133.2(2) . . ?
C008 N005 C00L 117.2(2) . . ?
N004 C006 N005 124.5(2) . . ?
N004 C006 C00J 125.5(2) . . ?
C00J C006 N005 109.9(2) . . ?
C00A C007 C00H 123.7(2) . . ?
C00B C007 C00A 117.6(2) . . ?
C00B C007 C00H 118.6(2) . . ?
O002 C008 N005 118.3(2) . . ?
O002 C008 C009 121.9(2) . . ?
N005 C008 C009 119.8(2) . . ?
C00H C009 C008 117.6(2) . . ?
C00E C00A C007 121.1(2) . . ?
C00D C00B C007 122.0(2) . . ?
O3 C00C C00G 116.3(2) . . ?
N004 C00C O3 118.5(2) . . ?
N004 C00C C00G 125.2(2) . . ?
C00B C00D C00F 119.8(2) . . ?
C00A C00E C00F 120.5(2) . . ?
C00D C00F S001 124.38(18) . . ?
C00D C00F C00E 118.9(2) . . ?
C00E C00F S001 116.71(19) . . ?
C00K C00G C00C 117.6(2) . . ?
C009 C00H C007 127.8(2) . . ?
C006 C00J C00K 117.6(2) . . ?
C006 C00J C00N 110.5(2) . . ?
C00K C00J C00N 131.7(3) . . ?
C00G C00K C00J 118.8(2) . . ?
N005 C00L C00N 106.2(2) . . ?
C00L C00N C00J 102.8(2) . . ?

loop_
_geom_bond_atom_site_label_1
_geom_bond_atom_site_label_2
_geom_bond_distance
_geom_bond_site_symmetry_2
_geom_bond_publ_flag
S001 C00F 1.768(2) . ?
S001 C00I 1.794(3) . ?
O002 C008 1.228(3) . ?
O3 C00C 1.353(3) . ?
O3 C00M 1.428(3) . ?
N004 C006 1.331(3) . ?
N004 C00C 1.329(3) . ?
N005 C006 1.405(3) . ?
N005 C008 1.369(3) . ?
N005 C00L 1.480(3) . ?
C006 C00J 1.382(3) . ?
C007 C00A 1.395(3) . ?
C007 C00B 1.392(3) . ?
C007 C00H 1.448(4) . ?
C008 C009 1.485(3) . ?
C009 C00H 1.352(3) . ?
C00A C00E 1.378(3) . ?
C00B C00D 1.384(4) . ?
C00C C00G 1.392(3) . ?
C00D C00F 1.385(3) . ?
C00E C00F 1.403(3) . ?
C00G C00K 1.385(4) . ?
C00J C00K 1.389(4) . ?
C00J C00N 1.515(4) . ?
C00L C00N 1.515(4) . ?
